data_1008204
loop_
_publ_author_name
'Ibanez, A'
'Jumas, J C'
'Olivier-Fourcade, J'
'Philippot, E'
'Maurin, M'

_publ_section_title
;
Sur les Chalcogeno-iodures d'antimoine SbXI (X=S,Se,Te):Structures et
spectroscopie Moessbauer de ^121^Sb
;
_journal_coden_ASTM JSSCBI
_journal_name_full 'Journal of Solid State Chemistry'
_journal_page_first 272
_journal_page_last 283
_journal_paper_doi 10.1016/0022-4596(83)90082-8
_journal_volume 48
_journal_year 1983
_chemical_formula_structural 'Sb Se I'
_chemical_formula_sum 'I Sb Se'
_chemical_name_systematic 'Antimony selenide iodide'
_space_group_IT_number 62
_symmetry_cell_setting orthorhombic
_symmetry_Int_Tables_number 62
_symmetry_space_group_name_Hall '-P 2ac 2n'
_symmetry_space_group_name_H-M 'P n m a'
_cell_angle_alpha 90
_cell_angle_beta 90
_cell_angle_gamma 90
_cell_formula_units_Z 4
_cell_length_a 8.698(2)
_cell_length_b 4.127(1)
_cell_length_c 10.412(2)
_cell_volume 373.8
_refine_ls_R_factor_all 0.021
_cod_database_code 1008204

loop_
_symmetry_equiv_pos_as_xyz
x,y,z
1/2+x,1/2-y,1/2-z
-x,1/2+y,-z
1/2-x,-y,1/2+z
-x,-y,-z
1/2-x,1/2+y,1/2+z
x,1/2-y,z
1/2+x,y,1/2-z

loop_
_atom_site_aniso_label
_atom_site_aniso_U_11
_atom_site_aniso_U_12
_atom_site_aniso_U_13
_atom_site_aniso_U_22
_atom_site_aniso_U_23
_atom_site_aniso_U_33
Sb1 0.0221(5) 0. -0.0015(4) 0.0256(5) 0. 0.0263(5)
Se1 0.0147(6) 0. 0.0008(4) 0.0166(6) 0. 0.0162(7)
I1 0.0264(4) 0. -0.0010(4) 0.0184(4) 0. 0.0193(5)

loop_
_atom_site_label
_atom_site_type_symbol
_atom_site_symmetry_multiplicity
_atom_site_Wyckoff_symbol
_atom_site_fract_x
_atom_site_fract_y
_atom_site_fract_z
_atom_site_occupancy
_atom_site_attached_hydrogens
_atom_site_calc_flag
Sb1 Sb3+ 4 c 0.1183(1) 0.25 0.1285(1) 1. 0 d
Se1 Se2- 4 c 0.8346(1) 0.25 0.0482(1) 1. 0 d
I1 I1- 4 c 0.5156(1) 0.25 0.8265(1) 1. 0 d

loop_
_atom_type_symbol
_atom_type_oxidation_number
Sb3+ 3.000
Se2- -2.000
I1- -1.000
